data_4512948
loop_
_publ_author_name
'Amanchi, Srinivasa Rao'
'Khenkin, Alexander M.'
'Diskin-Posner, Yael'
'Neumann, Ronny'

_publ_section_title
;
 Bismuth-Substituted &#x201C;Sandwich&#x201D; Type Polyoxometalate
 Catalyst for Activation of Peroxide: Umpolung of the Peroxo Intermediate
 and Change of Chemoselectivity
;
_journal_issue 6
_journal_name_full 'ACS Catalysis'
_journal_page_first 3336
_journal_paper_doi 10.1021/acscatal.5b00066
_journal_volume 5
_journal_year 2015
_chemical_formula_moiety 'Bi2 O68 W18 Zn4, 2(O2 Zn), 26.56(O), 4(Na)'
_chemical_formula_sum 'Bi2 Na4 O98.55 W18 Zn6'
_chemical_formula_weight 5788.24
_space_group_crystal_system orthorhombic
_space_group_IT_number 58
_space_group_name_Hall '-P 2 2n'
_space_group_name_H-M_alt 'P n n m'
_symmetry_space_group_name_Hall '-P 2 2n'
_symmetry_space_group_name_H-M 'P n n m'
_audit_creation_method SHELXL-2014/6
_cell_angle_alpha 90
_cell_angle_beta 90
_cell_angle_gamma 90
_cell_formula_units_Z 2
_cell_length_a 16.187(3)
_cell_length_b 19.430(4)
_cell_length_c 14.641(3)
_cell_measurement_reflns_used 9100
_cell_measurement_temperature 120(2)
_cell_measurement_theta_max 26.37
_cell_measurement_theta_min 1.98
_cell_volume 4604.8(16)
_computing_cell_refinement HKL
_computing_data_collection 'Collect package Nonius'
_computing_data_reduction HKL
_computing_structure_refinement 'SHELXL-2014/6 (Sheldrick, 2014)'
_computing_structure_solution 'SHELXS-97 (Sheldrick, 1990)'
_diffrn_ambient_temperature 120(2)
_diffrn_measured_fraction_theta_full 0.994
_diffrn_measured_fraction_theta_max 0.995
_diffrn_measurement_device_type 'Nonius KappaCCD'
_diffrn_measurement_method 'phi and omega scans'
_diffrn_radiation_type MoK\a
_diffrn_radiation_wavelength 0.71073
_diffrn_reflns_av_R_equivalents 0.0258
_diffrn_reflns_av_unetI/netI 0.0241
_diffrn_reflns_laue_measured_fraction_full 0.994
_diffrn_reflns_laue_measured_fraction_max 0.995
_diffrn_reflns_limit_h_max 20
_diffrn_reflns_limit_h_min 0
_diffrn_reflns_limit_k_max 24
_diffrn_reflns_limit_k_min 0
_diffrn_reflns_limit_l_max 18
_diffrn_reflns_limit_l_min 0
_diffrn_reflns_number 4891
_diffrn_reflns_point_group_measured_fraction_full 0.994
_diffrn_reflns_point_group_measured_fraction_max 0.995
_diffrn_reflns_theta_full 25.242
_diffrn_reflns_theta_max 26.369
_diffrn_reflns_theta_min 3.388
_exptl_absorpt_coefficient_mu 27.850
_exptl_absorpt_correction_T_max 0.3365
_exptl_absorpt_correction_T_min 0.1496
_exptl_absorpt_correction_type empirical
_exptl_absorpt_process_details 'Nonius KappaCCD'
_exptl_crystal_colour colourless
_exptl_crystal_density_diffrn 4.175
_exptl_crystal_description prism
_exptl_crystal_F_000 5021
_exptl_crystal_size_max 0.110
_exptl_crystal_size_mid 0.060
_exptl_crystal_size_min 0.050
_refine_diff_density_max 2.586
_refine_diff_density_min -3.480
_refine_diff_density_rms 0.368
_refine_ls_extinction_method none
_refine_ls_goodness_of_fit_ref 1.063
_refine_ls_hydrogen_treatment undef
_refine_ls_matrix_type full
_refine_ls_number_parameters 341
_refine_ls_number_reflns 4891
_refine_ls_number_restraints 19
_refine_ls_restrained_S_all 1.065
_refine_ls_R_factor_all 0.0499
_refine_ls_R_factor_gt 0.0423
_refine_ls_shift/su_max 0.022
_refine_ls_shift/su_mean 0.001
_refine_ls_structure_factor_coef Fsqd
_refine_ls_weighting_details 'w=1/[\s^2^(Fo^2^)+(0.0669P)^2^+90.1528P] where P=(Fo^2^+2Fc^2^)/3'
_refine_ls_weighting_scheme calc
_refine_ls_wR_factor_gt 0.1119
_refine_ls_wR_factor_ref 0.1153
_reflns_Friedel_coverage 0.000
_reflns_number_gt 4243
_reflns_number_total 4891
_reflns_threshold_expression 'I > 2\s(I)'
_cod_data_source_file cs5b00066_si_002.cif
_cod_data_source_block n421
_cod_depositor_comments 'Adding full bibliography for 4512947--4512948.cif.'
_cod_database_code 4512948
_shelx_space_group_comment
;
The symmetry employed for this shelxl refinement is uniquely defined
by the following loop, which should always be used as a source of
symmetry information in preference to the above space-group names.
They are only intended as comments.
;
_shelx_estimated_absorpt_t_min 0.150
_shelx_estimated_absorpt_t_max 0.336
_shelxl_version_number 2014/6

loop_
_space_group_symop_operation_xyz
'x, y, z'
'-x, -y, z'
'-x+1/2, y+1/2, -z+1/2'
'x+1/2, -y+1/2, -z+1/2'
'-x, -y, -z'
'x, y, -z'
'x-1/2, -y-1/2, z-1/2'
'-x-1/2, y-1/2, z-1/2'

loop_
_atom_site_label
_atom_site_type_symbol
_atom_site_fract_x
_atom_site_fract_y
_atom_site_fract_z
_atom_site_U_iso_or_equiv
_atom_site_adp_type
_atom_site_occupancy
_atom_site_site_symmetry_order
_atom_site_calc_flag
_atom_site_refinement_flags_posn
_atom_site_refinement_flags_adp
_atom_site_refinement_flags_occupancy
W1 W 0.66367(3) 0.40011(3) 0.12757(4) 0.03120(15) Uani 1 1 d . . .
W2 W 0.73145(4) 0.24377(3) 0.0000 0.02655(17) Uani 1 2 d S T P
W3 W 0.84410(3) 0.40398(2) 0.23458(3) 0.02751(14) Uani 1 1 d . . .
W4 W 0.77747(3) 0.54082(2) 0.12924(4) 0.03033(15) Uani 1 1 d . . .
W5 W 0.90846(3) 0.24573(2) 0.11132(3) 0.02539(14) Uani 1 1 d . . .
Zn1 Zn 0.85882(12) 0.40090(8) 0.0000 0.0193(4) Uani 1 2 d S T P
Zn2 Zn 1.0000 0.5000 0.10844(11) 0.0210(4) Uani 1 2 d S T P
Bi1 Bi 0.93011(4) 0.63907(3) 0.0000 0.02415(16) Uani 1 2 d S T P
O1 O 0.5622(6) 0.3875(5) 0.1623(7) 0.043(2) Uani 1 1 d . . .
O2 O 0.6504(8) 0.1856(7) 0.0000 0.034(3) Uani 1 2 d S T P
O3 O 0.8543(6) 0.3895(4) 0.3517(6) 0.036(2) Uani 1 1 d . . .
O4 O 0.7462(6) 0.6206(5) 0.1680(7) 0.040(2) Uani 1 1 d . . .
O5 O 0.9392(6) 0.1854(4) 0.1911(6) 0.032(2) Uani 1 1 d . . .
O6 O 0.6932(5) 0.3093(4) 0.0888(6) 0.0283(18) Uani 1 1 d . . .
O7 O 0.6478(7) 0.4170(6) 0.0000 0.031(3) Uani 1 2 d S T P
O8 O 0.7170(6) 0.3842(4) 0.2398(6) 0.033(2) Uani 1 1 d . . .
O9 O 0.6658(5) 0.4982(5) 0.1448(6) 0.034(2) Uani 1 1 d . . .
O10 O 0.7963(5) 0.2023(4) 0.0941(5) 0.0235(16) Uani 1 1 d . . .
O11 O 0.9397(8) 0.1951(6) 0.0000 0.028(3) Uani 1 2 d S T P
O12 O 0.8549(5) 0.3107(4) 0.1922(5) 0.0259(17) Uani 1 1 d . . .
O13 O 0.8049(6) 0.5012(4) 0.2486(5) 0.033(2) Uani 1 1 d . . .
O14 O 0.7524(7) 0.5491(6) 0.0000 0.026(2) Uani 1 2 d S T P
O15 O 0.8520(7) 0.3005(5) 0.0000 0.021(2) Uani 1 2 d S T P
O16 O 0.7948(5) 0.4317(4) 0.1047(5) 0.0233(17) Uani 1 1 d . . .
O17 O 1.0021(5) 0.6991(4) -0.1051(5) 0.0240(17) Uani 1 1 d . . .
O18 O 0.9428(5) 0.4338(4) 0.2022(5) 0.0237(17) Uani 1 1 d . . .
O19 O 0.8886(5) 0.5538(4) 0.1055(5) 0.0262(18) Uani 1 1 d . . .
O20 O 1.0273(7) 0.5691(5) 0.0000 0.022(2) Uani 1 2 d S T P
Zn3 Zn 0.7029(3) 0.50482(19) 0.5000 0.0553(9) Uani 0.8 2 d S TU P
Zn3A Zn 0.6474(14) 0.4740(11) 0.5000 0.082(5) Uiso 0.2 2 d S . P
Na1 Na 0.5689(7) 0.5419(5) 0.2822(7) 0.106(3) Uani 1 1 d . . .
O21 O 0.7246(11) 0.2393(5) 0.2540(11) 0.072(6) Uani 0.89(4) 1 d . U P
O22 O 0.785(3) 0.0609(12) 0.1121(14) 0.030(9) Uani 0.46(7) 1 d . . P
O22A O 0.747(2) 0.0718(11) 0.0977(14) 0.028(6) Uiso 0.54(7) 1 d . . P
O23 O 0.8120(15) 0.4568(9) 0.5000 0.078(6) Uani 1 2 d S T P
O24 O 0.6551(12) 0.4376(11) 0.5968(11) 0.050(7) Uani 0.56(3) 1 d . . P
O24A O 0.6124(17) 0.3973(13) 0.6175(17) 0.049(9) Uiso 0.44(3) 1 d . . P
O25 O 0.5532(14) 0.5563(12) 0.0000 0.116(10) Uani 1 2 d S T P
O26 O 0.5648(17) 0.5531(10) 0.5000 0.106(8) Uani 1 2 d S TU P
O27 O 0.5668(18) 0.084(3) 0.172(4) 0.063(15) Uani 0.46(10) 1 d . U P
O27A O 0.570(2) 0.055(3) 0.146(3) 0.072(11) Uiso 0.54(10) 1 d . . P
O28 O 0.575(2) 0.2118(17) 0.2138(19) 0.224(15) Uani 1 1 d . . .
O29 O 0.471(3) 0.141(2) 0.0000 0.089(13) Uani 0.5 2 d S TU P
O30 O 0.629(2) 0.2975(15) 0.5000 0.187(17) Uani 1 2 d S T P
O31 O 0.6047(12) 0.0750(9) 0.0000 0.021(4) Uani 0.6 2 d S T P
O31A O 0.6634(19) 0.0583(15) 0.0000 0.025(6) Uiso 0.4 2 d S . P

loop_
_atom_site_aniso_label
_atom_site_aniso_U_11
_atom_site_aniso_U_22
_atom_site_aniso_U_33
_atom_site_aniso_U_23
_atom_site_aniso_U_13
_atom_site_aniso_U_12
W1 0.0287(3) 0.0278(3) 0.0370(3) -0.0030(2) 0.0082(2) -0.0010(2)
W2 0.0294(4) 0.0215(3) 0.0287(3) 0.000 0.000 -0.0034(3)
W3 0.0361(3) 0.0285(3) 0.0180(2) -0.00060(17) 0.00542(19) -0.0025(2)
W4 0.0299(3) 0.0210(2) 0.0401(3) -0.00344(19) 0.0081(2) 0.0020(2)
W5 0.0343(3) 0.0200(2) 0.0219(2) 0.00461(17) -0.00258(19) -0.00279(19)
Zn1 0.0246(9) 0.0146(8) 0.0185(8) 0.000 0.000 0.0014(7)
Zn2 0.0301(10) 0.0157(8) 0.0171(8) 0.000 0.000 -0.0002(7)
Bi1 0.0288(3) 0.0174(3) 0.0263(3) 0.000 0.000 0.0024(2)
O1 0.037(6) 0.036(5) 0.056(6) -0.002(5) 0.013(5) 0.000(4)
O2 0.028(7) 0.036(7) 0.038(7) 0.000 0.000 -0.012(6)
O3 0.053(6) 0.028(4) 0.027(4) -0.005(4) 0.010(4) -0.010(4)
O4 0.045(6) 0.031(5) 0.043(5) -0.008(4) 0.012(5) 0.013(4)
O5 0.047(5) 0.016(4) 0.034(4) 0.012(3) -0.001(4) -0.004(4)
O6 0.024(4) 0.021(4) 0.041(5) 0.002(3) 0.005(4) -0.007(3)
O7 0.025(6) 0.019(6) 0.048(7) 0.000 0.000 -0.001(5)
O8 0.042(5) 0.023(4) 0.033(4) -0.003(3) 0.013(4) -0.008(4)
O9 0.025(5) 0.030(4) 0.046(5) -0.005(4) 0.011(4) 0.002(4)
O10 0.035(5) 0.012(3) 0.024(4) 0.002(3) 0.004(3) -0.001(3)
O11 0.037(7) 0.024(6) 0.022(5) 0.000 0.000 0.004(5)
O12 0.036(5) 0.022(4) 0.019(4) -0.001(3) 0.004(3) -0.004(4)
O13 0.049(6) 0.030(4) 0.020(4) -0.012(3) 0.001(4) -0.001(4)
O14 0.018(6) 0.025(6) 0.035(6) 0.000 0.000 0.001(5)
O15 0.027(6) 0.016(5) 0.019(5) 0.000 0.000 0.002(5)
O16 0.035(5) 0.013(3) 0.022(4) -0.004(3) 0.005(3) -0.004(3)
O17 0.031(4) 0.019(4) 0.022(4) 0.001(3) -0.004(3) -0.003(3)
O18 0.034(5) 0.021(4) 0.016(3) 0.003(3) -0.003(3) -0.001(3)
O19 0.033(5) 0.020(4) 0.025(4) 0.005(3) 0.006(3) 0.010(4)
O20 0.020(6) 0.019(5) 0.027(5) 0.000 0.000 0.005(4)
Zn3 0.072(3) 0.0504(19) 0.0431(16) 0.000 0.000 0.0043(19)
Na1 0.136(9) 0.096(7) 0.085(6) 0.004(5) 0.003(6) 0.016(6)
O21 0.119(13) 0.014(6) 0.083(10) 0.012(5) -0.044(8) -0.013(6)
O22 0.04(2) 0.033(11) 0.018(10) -0.011(7) 0.002(10) 0.009(11)
O23 0.137(18) 0.063(11) 0.033(8) 0.000 0.000 0.047(12)
O24 0.054(13) 0.074(15) 0.022(8) 0.012(8) -0.012(8) -0.026(11)
O25 0.062(14) 0.076(15) 0.21(3) 0.000 0.000 0.020(12)
O26 0.148(15) 0.046(11) 0.123(19) 0.000 0.000 0.042(13)
O27 0.046(16) 0.08(2) 0.065(19) 0.028(15) 0.007(11) 0.011(13)
O28 0.25(3) 0.25(3) 0.16(2) 0.00(2) 0.16(2) 0.04(3)
O29 0.073(18) 0.11(2) 0.084(18) 0.000 0.000 0.005(16)
O30 0.19(3) 0.092(19) 0.28(5) 0.000 0.000 -0.11(2)
O31 0.036(12) 0.014(8) 0.013(8) 0.000 0.000 0.002(8)

loop_
_atom_type_symbol
_atom_type_description
_atom_type_scat_dispersion_real
_atom_type_scat_dispersion_imag
_atom_type_scat_source
O O 0.0106 0.0060 'International Tables Vol C Tables 4.2.6.8 and 6.1.1.4'
Na Na 0.0362 0.0249 'International Tables Vol C Tables 4.2.6.8 and 6.1.1.4'
Zn Zn 0.2839 1.4301 'International Tables Vol C Tables 4.2.6.8 and 6.1.1.4'
W W -0.8490 6.8722 'International Tables Vol C Tables 4.2.6.8 and 6.1.1.4'
Bi Bi -4.1077 10.2566 'International Tables Vol C Tables 4.2.6.8 and 6.1.1.4'

loop_
_geom_angle_atom_site_label_1
_geom_angle_atom_site_label_2
_geom_angle_atom_site_label_3
_geom_angle
_geom_angle_site_symmetry_1
_geom_angle_site_symmetry_3
O1 W1 O8 98.9(5) . .
O1 W1 O7 100.5(5) . .
O8 W1 O7 160.4(4) . .
O1 W1 O6 101.1(4) . .
O8 W1 O6 89.6(4) . .
O7 W1 O6 84.4(4) . .
O1 W1 O9 96.8(4) . .
O8 W1 O9 92.3(4) . .
O7 W1 O9 87.8(4) . .
O6 W1 O9 161.5(3) . .
O1 W1 O16 168.8(4) . .
O8 W1 O16 75.0(3) . .
O7 W1 O16 86.2(4) . .
O6 W1 O16 88.4(3) . .
O9 W1 O16 74.4(3) . .
O2 W2 O10 98.1(4) . 6
O2 W2 O10 98.1(4) . .
O10 W2 O10 92.3(5) 6 .
O2 W2 O6 100.8(4) . 6
O10 W2 O6 88.2(3) 6 6
O10 W2 O6 160.8(3) . 6
O2 W2 O6 100.9(4) . .
O10 W2 O6 160.8(3) 6 .
O10 W2 O6 88.2(3) . .
O6 W2 O6 85.1(5) 6 .
O2 W2 O15 168.7(5) . .
O10 W2 O15 74.3(3) 6 .
O10 W2 O15 74.3(3) . .
O6 W2 O15 87.4(3) 6 .
O6 W2 O15 87.4(3) . .
O3 W3 O18 103.4(4) . .
O3 W3 O12 99.0(4) . .
O18 W3 O12 98.1(3) . .
O3 W3 O13 94.7(4) . .
O18 W3 O13 90.2(4) . .
O12 W3 O13 161.9(3) . .
O3 W3 O8 91.6(4) . .
O18 W3 O8 163.6(3) . .
O12 W3 O8 85.9(3) . .
O13 W3 O8 81.9(4) . .
O3 W3 O16 162.3(4) . .
O18 W3 O16 90.9(3) . .
O12 W3 O16 89.1(3) . .
O13 W3 O16 74.6(3) . .
O8 W3 O16 73.2(3) . .
O4 W4 O19 103.0(4) . .
O4 W4 O14 100.6(5) . .
O19 W4 O14 90.5(4) . .
O4 W4 O13 97.2(4) . .
O19 W4 O13 90.0(4) . .
O14 W4 O13 161.5(4) . .
O4 W4 O9 93.9(4) . .
O19 W4 O9 163.0(3) . .
O14 W4 O9 87.5(4) . .
O13 W4 O9 86.6(4) . .
O4 W4 O16 165.9(4) . .
O19 W4 O16 88.7(3) . .
O14 W4 O16 86.9(4) . .
O13 W4 O16 74.6(3) . .
O9 W4 O16 74.4(3) . .
O5 W5 O17 101.9(4) . 5_765
O5 W5 O12 99.1(4) . .
O17 W5 O12 90.2(3) 5_765 .
O5 W5 O11 98.5(4) . .
O17 W5 O11 92.8(4) 5_765 .
O12 W5 O11 161.2(4) . .
O5 W5 O10 93.4(4) . .
O17 W5 O10 164.7(3) 5_765 .
O12 W5 O10 86.9(3) . .
O11 W5 O10 85.3(4) . .
O5 W5 O15 166.0(4) . .
O17 W5 O15 90.5(4) 5_765 .
O12 W5 O15 87.2(3) . .
O11 W5 O15 74.3(3) . .
O10 W5 O15 74.3(4) . .
O20 Zn1 O16 114.6(3) 5_765 6
O20 Zn1 O16 114.6(3) 5_765 .
O16 Zn1 O16 104.0(5) 6 .
O20 Zn1 O15 110.8(5) 5_765 .
O16 Zn1 O15 106.1(3) 6 .
O16 Zn1 O15 106.1(3) . .
O19 Zn2 O19 177.6(4) . 2_765
O19 Zn2 O18 95.1(3) . 2_765
O19 Zn2 O18 86.5(3) 2_765 2_765
O19 Zn2 O18 86.5(3) . .
O19 Zn2 O18 95.1(3) 2_765 .
O18 Zn2 O18 98.2(4) 2_765 .
O19 Zn2 O20 97.0(4) . 5_765
O19 Zn2 O20 81.2(4) 2_765 5_765
O18 Zn2 O20 165.5(4) 2_765 5_765
O18 Zn2 O20 90.6(3) . 5_765
O19 Zn2 O20 81.2(4) . .
O19 Zn2 O20 97.0(4) 2_765 .
O18 Zn2 O20 90.6(3) 2_765 .
O18 Zn2 O20 165.5(4) . .
O20 Zn2 O20 83.3(4) 5_765 .
O19 Zn2 Bi1 44.7(2) . .
O19 Zn2 Bi1 133.7(2) 2_765 .
O18 Zn2 Bi1 88.0(2) 2_765 .
O18 Zn2 Bi1 131.3(2) . .
O20 Zn2 Bi1 94.9(2) 5_765 .
O20 Zn2 Bi1 37.1(3) . .
O19 Zn2 Bi1 133.7(2) . 5_765
O19 Zn2 Bi1 44.7(2) 2_765 5_765
O18 Zn2 Bi1 131.3(2) 2_765 5_765
O18 Zn2 Bi1 88.0(2) . 5_765
O20 Zn2 Bi1 37.1(3) 5_765 5_765
O20 Zn2 Bi1 94.9(2) . 5_765
Bi1 Zn2 Bi1 123.09(5) . 5_765
O20 Bi1 O17 87.0(3) . .
O20 Bi1 O17 87.0(3) . 6
O17 Bi1 O17 86.0(4) . 6
O20 Bi1 O19 75.9(3) . .
O17 Bi1 O19 162.9(3) . .
O17 Bi1 O19 93.7(3) 6 .
O20 Bi1 O19 75.9(3) . 6
O17 Bi1 O19 93.7(3) . 6
O17 Bi1 O19 162.9(3) 6 6
O19 Bi1 O19 81.6(4) . 6
O20 Bi1 Zn2 38.07(19) . .
O17 Bi1 Zn2 124.7(2) . .
O17 Bi1 Zn2 85.36(19) 6 .
O19 Bi1 Zn2 38.4(2) . .
O19 Bi1 Zn2 80.76(19) 6 .
O20 Bi1 Zn2 38.07(19) . 5_765
O17 Bi1 Zn2 85.36(19) . 5_765
O17 Bi1 Zn2 124.7(2) 6 5_765
O19 Bi1 Zn2 80.76(19) . 5_765
O19 Bi1 Zn2 38.4(2) 6 5_765
Zn2 Bi1 Zn2 56.91(5) . 5_765
W5 O5 Na1 138.7(5) . 3_645
W1 O6 W2 153.1(5) . .
W1 O7 W1 154.9(7) . 6
W1 O8 W3 112.9(4) . .
W1 O9 W4 114.3(4) . .
W1 O9 Na1 113.6(4) . .
W4 O9 Na1 118.8(5) . .
W2 O10 W5 114.1(3) . .
W5 O11 W5 111.7(5) . 6
W3 O12 W5 148.5(4) . .
W4 O13 W3 110.5(3) . .
W4 O14 W4 154.0(6) 6 .
Zn1 O15 W5 118.0(3) . .
Zn1 O15 W5 118.0(3) . 6
W5 O15 W5 98.5(4) . 6
Zn1 O15 W2 122.7(5) . .
W5 O15 W2 97.3(3) . .
W5 O15 W2 97.3(3) 6 .
Zn1 O16 W3 115.2(4) . .
Zn1 O16 W4 120.0(4) . .
W3 O16 W4 98.5(3) . .
Zn1 O16 W1 122.7(4) . .
W3 O16 W1 98.8(3) . .
W4 O16 W1 96.9(3) . .
W5 O17 Bi1 139.2(4) 5_765 .
W3 O18 Zn2 141.0(4) . .
W4 O19 Zn2 140.3(4) . .
W4 O19 Bi1 119.7(4) . .
Zn2 O19 Bi1 96.8(3) . .
Zn1 O20 Bi1 121.6(5) 5_765 .
Zn1 O20 Zn2 112.8(4) 5_765 .
Bi1 O20 Zn2 104.8(4) . .
Zn1 O20 Zn2 112.8(4) 5_765 5_765
Bi1 O20 Zn2 104.8(4) . 5_765
Zn2 O20 Zn2 96.7(4) . 5_765
Zn3A Zn3 O22 112.6(14) . 8_766
Zn3A Zn3 O22 112.6(14) . 3_655
O22 Zn3 O22 112.1(17) 8_766 3_655
Zn3A Zn3 O23 118.5(13) . .
O22 Zn3 O23 100.0(11) 8_766 .
O22 Zn3 O23 100.0(11) 3_655 .
Zn3A Zn3 O24 48.8(7) . 6_556
O22 Zn3 O24 161.4(14) 8_766 6_556
O22 Zn3 O24 79.4(12) 3_655 6_556
O23 Zn3 O24 92.0(8) . 6_556
Zn3A Zn3 O24 48.8(7) . .
O22 Zn3 O24 79.4(12) 8_766 .
O22 Zn3 O24 161.4(14) 3_655 .
O23 Zn3 O24 92.0(8) . .
O24 Zn3 O24 86.0(10) 6_556 .
Zn3A Zn3 O22A 131.9(11) . 8_766
O22 Zn3 O22A 19.4(7) 8_766 8_766
O22 Zn3 O22A 100.8(16) 3_655 8_766
O23 Zn3 O22A 86.9(9) . 8_766
O24 Zn3 O22A 178.9(10) 6_556 8_766
O24 Zn3 O22A 94.0(10) . 8_766
Zn3A Zn3 O22A 131.9(11) . 3_655
O22 Zn3 O22A 100.8(16) 8_766 3_655
O22 Zn3 O22A 19.4(7) 3_655 3_655
O23 Zn3 O22A 86.9(9) . 3_655
O24 Zn3 O22A 94.0(10) 6_556 3_655
O24 Zn3 O22A 178.9(10) . 3_655
O22A Zn3 O22A 85.9(17) 8_766 3_655
Zn3A Zn3 O31A 172.0(13) . 3_655
O22 Zn3 O31A 71.1(14) 8_766 3_655
O22 Zn3 O31A 71.1(14) 3_655 3_655
O23 Zn3 O31A 53.5(9) . 3_655
O24 Zn3 O31A 127.5(6) 6_556 3_655
O24 Zn3 O31A 127.5(6) . 3_655
O22A Zn3 O31A 51.7(10) 8_766 3_655
O22A Zn3 O31A 51.7(10) 3_655 3_655
Zn3A Zn3 O26 56.4(12) . .
O22 Zn3 O26 82.8(12) 8_766 .
O22 Zn3 O26 82.8(11) 3_655 .
O23 Zn3 O26 174.9(9) . .
O24 Zn3 O26 84.2(7) 6_556 .
O24 Zn3 O26 84.2(7) . .
O22A Zn3 O26 96.9(8) 8_766 .
O22A Zn3 O26 96.9(8) 3_655 .
O31A Zn3 O26 131.6(9) 3_655 .
Zn3 Zn3A O24 100.4(12) . 6_556
Zn3 Zn3A O24 100.4(12) . .
O24 Zn3A O24 126(2) 6_556 .
Zn3 Zn3A O26 97.4(15) . .
O24 Zn3A O26 112.8(11) 6_556 .
O24 Zn3A O26 112.8(11) . .
Zn3 Zn3A O24A 123.6(10) . 6_556
O24 Zn3A O24A 23.3(9) 6_556 6_556
O24 Zn3A O24A 113.0(15) . 6_556
O26 Zn3A O24A 108.7(11) . 6_556
Zn3 Zn3A O24A 123.6(10) . .
O24 Zn3A O24A 113.0(15) 6_556 .
O24 Zn3A O24A 23.3(9) . .
O26 Zn3A O24A 108.7(11) . .
O24A Zn3A O24A 94.4(15) 6_556 .
Zn3 Zn3A Na1 95.1(7) . .
O24 Zn3A Na1 54.1(9) 6_556 .
O24 Zn3A Na1 163.8(14) . .
O26 Zn3A Na1 60.2(3) . .
O24A Zn3A Na1 60.6(6) 6_556 .
O24A Zn3A Na1 141.3(11) . .
Zn3 Zn3A Na1 95.1(7) . 6_556
O24 Zn3A Na1 163.8(14) 6_556 6_556
O24 Zn3A Na1 54.1(9) . 6_556
O26 Zn3A Na1 60.2(3) . 6_556
O24A Zn3A Na1 141.3(11) 6_556 6_556
O24A Zn3A Na1 60.6(6) . 6_556
Na1 Zn3A Na1 120.2(6) . 6_556
O9 Na1 Na1 106.5(4) . 2_665
O9 Na1 O22 88.0(6) . 3_655
Na1 Na1 O22 138.2(6) 2_665 3_655
O9 Na1 O5 116.3(5) . 3_655
Na1 Na1 O5 123.1(6) 2_665 3_655
O22 Na1 O5 80.5(5) 3_655 3_655
O9 Na1 Zn3A 109.5(5) . .
Na1 Na1 Zn3A 93.9(4) 2_665 .
O22 Na1 Zn3A 44.6(6) 3_655 .
O5 Na1 Zn3A 104.5(5) 3_655 .
O22A O22 Zn3 90(3) . 3_645
O22A O22 Na1 162(3) . 3_645
Zn3 O22 Na1 107.5(17) 3_645 3_645
O22 O22A Zn3 70(2) . 3_645
O24A O24 Zn3A 121(2) . .
O24A O24 Zn3 151.7(19) . .
Zn3A O24 Zn3 30.8(9) . .
O24 O24A Zn3A 35.3(14) . .
Zn3A O26 Zn3 26.2(7) . .
O31 O31A Zn3 173(3) . 3_645

loop_
_geom_bond_atom_site_label_1
_geom_bond_atom_site_label_2
_geom_bond_distance
_geom_bond_site_symmetry_2
W1 O1 1.737(10) .
W1 O8 1.881(9) .
W1 O7 1.914(3) .
W1 O6 1.915(8) .
W1 O9 1.923(9) .
W1 O16 2.235(8) .
W2 O2 1.731(12) .
W2 O10 1.909(8) 6
W2 O10 1.909(8) .
W2 O6 1.922(8) 6
W2 O6 1.922(8) .
W2 O15 2.241(11) .
W3 O3 1.745(9) .
W3 O18 1.764(8) .
W3 O12 1.924(8) .
W3 O13 2.004(8) .
W3 O8 2.095(9) .
W3 O16 2.132(8) .
W4 O4 1.727(9) .
W4 O19 1.849(9) .
W4 O14 1.942(3) .
W4 O13 1.960(8) .
W4 O9 2.001(9) .
W4 O16 2.169(7) .
W5 O5 1.729(8) .
W5 O17 1.804(8) 5_765
W5 O12 1.935(8) .
W5 O11 1.969(6) .
W5 O10 2.019(8) .
W5 O15 2.151(7) .
Zn1 O20 1.934(11) 5_765
Zn1 O16 1.944(8) 6
Zn1 O16 1.944(8) .
Zn1 O15 1.954(10) .
Zn2 O19 2.085(8) .
Zn2 O19 2.085(8) 2_765
Zn2 O18 2.097(7) 2_765
Zn2 O18 2.097(7) .
Zn2 O20 2.125(7) 5_765
Zn2 O20 2.125(7) .
Zn2 Bi1 3.3320(10) .
Zn2 Bi1 3.3320(10) 5_765
Bi1 O20 2.079(10) .
Bi1 O17 2.255(8) .
Bi1 O17 2.255(8) 6
Bi1 O19 2.363(8) .
Bi1 O19 2.363(8) 6
Bi1 Zn2 3.3320(10) 5_765
O5 Na1 2.817(12) 3_645
O7 W1 1.914(3) 6
O9 Na1 2.689(14) .
O11 W5 1.969(6) 6
O14 W4 1.942(3) 6
O15 W5 2.151(7) 6
O17 W5 1.804(8) 5_765
O20 Zn1 1.934(11) 5_765
O20 Zn2 2.125(7) 5_765
Zn3 Zn3A 1.08(2) .
Zn3 O22 1.979(17) 8_766
Zn3 O22 1.979(17) 3_655
Zn3 O23 2.00(2) .
Zn3 O24 2.077(18) 6_556
Zn3 O24 2.077(18) .
Zn3 O22A 2.10(2) 8_766
Zn3 O22A 2.10(2) 3_655
Zn3 O31A 2.40(3) 3_655
Zn3 O26 2.43(3) .
Zn3A O24 1.589(19) 6_556
Zn3A O24 1.589(19) .
Zn3A O26 2.04(3) .
Zn3A O24A 2.35(3) 6_556
Zn3A O24A 2.35(3) .
Zn3A Na1 3.677(15) .
Zn3A Na1 3.677(15) 6_556
Na1 Na1 2.76(2) 2_665
Na1 O22 2.85(5) 3_655
Na1 O5 2.817(12) 3_655
O22 O22A 0.70(2) .
O22 Zn3 1.979(17) 3_645
O22 Na1 2.85(5) 3_645
O22A Zn3 2.10(2) 3_645
O24 O24A 1.09(3) .
O27 O27A 0.69(4) .
O31 O31A 1.00(3) .
O31A Zn3 2.40(3) 3_645

loop_
_geom_torsion_atom_site_label_1
_geom_torsion_atom_site_label_2
_geom_torsion_atom_site_label_3
_geom_torsion_atom_site_label_4
_geom_torsion
_geom_torsion_site_symmetry_1
_geom_torsion_site_symmetry_4
O17 W5 O5 Na1 -137.6(7) 5_765 3_645
O12 W5 O5 Na1 130.3(7) . 3_645
O11 W5 O5 Na1 -43.0(8) . 3_645
O10 W5 O5 Na1 42.8(8) . 3_645
O15 W5 O5 Na1 15(2) . 3_645
O1 W1 O8 W3 -174.0(4) . .
O7 W1 O8 W3 13.0(14) . .
O6 W1 O8 W3 84.8(4) . .
O9 W1 O8 W3 -76.8(4) . .
O16 W1 O8 W3 -3.7(3) . .
O3 W3 O18 Zn2 -148.2(6) . .
O12 W3 O18 Zn2 110.5(7) . .
O13 W3 O18 Zn2 -53.4(7) . .
O8 W3 O18 Zn2 7.5(16) . .
O16 W3 O18 Zn2 21.2(7) . .
O4 W4 O19 Zn2 147.3(7) . .
O14 W4 O19 Zn2 -111.7(7) . .
O13 W4 O19 Zn2 49.9(7) . .
O9 W4 O19 Zn2 -28.6(17) . .
O16 W4 O19 Zn2 -24.7(7) . .
O4 W4 O19 Bi1 -58.5(5) . .
O14 W4 O19 Bi1 42.6(5) . .
O13 W4 O19 Bi1 -155.9(4) . .
O9 W4 O19 Bi1 125.6(11) . .
O16 W4 O19 Bi1 129.5(4) . .
O22 Zn3 Zn3A O24 178.9(12) 8_766 6_556
O22 Zn3 Zn3A O24 51.0(16) 3_655 6_556
O23 Zn3 Zn3A O24 -65.1(12) . 6_556
O24 Zn3 Zn3A O24 -130(2) . 6_556
O22A Zn3 Zn3A O24 -178.8(11) 8_766 6_556
O22A Zn3 Zn3A O24 49(2) 3_655 6_556
O26 Zn3 Zn3A O24 114.9(12) . 6_556
O22 Zn3 Zn3A O24 -51.0(16) 8_766 .
O22 Zn3 Zn3A O24 -178.9(12) 3_655 .
O23 Zn3 Zn3A O24 65.1(12) . .
O24 Zn3 Zn3A O24 130(2) 6_556 .
O22A Zn3 Zn3A O24 -49(2) 8_766 .
O22A Zn3 Zn3A O24 178.8(11) 3_655 .
O26 Zn3 Zn3A O24 -114.9(12) . .
O22 Zn3 Zn3A O26 64.0(8) 8_766 .
O22 Zn3 Zn3A O26 -64.0(8) 3_655 .
O23 Zn3 Zn3A O26 180.0 . .
O24 Zn3 Zn3A O26 -114.9(12) 6_556 .
O24 Zn3 Zn3A O26 114.9(12) . .
O22A Zn3 Zn3A O26 66.3(11) 8_766 .
O22A Zn3 Zn3A O26 -66.3(11) 3_655 .
O22 Zn3 Zn3A O24A -177.7(12) 8_766 6_556
O22 Zn3 Zn3A O24A 54.4(19) 3_655 6_556
O23 Zn3 Zn3A O24A -61.7(14) . 6_556
O24 Zn3 Zn3A O24A 3.4(11) 6_556 6_556
O24 Zn3 Zn3A O24A -127(2) . 6_556
O22A Zn3 Zn3A O24A -175.4(10) 8_766 6_556
O22A Zn3 Zn3A O24A 52(2) 3_655 6_556
O26 Zn3 Zn3A O24A 118.3(14) . 6_556
O22 Zn3 Zn3A O24A -54.4(19) 8_766 .
O22 Zn3 Zn3A O24A 177.7(12) 3_655 .
O23 Zn3 Zn3A O24A 61.7(14) . .
O24 Zn3 Zn3A O24A 127(2) 6_556 .
O24 Zn3 Zn3A O24A -3.4(11) . .
O22A Zn3 Zn3A O24A -52(2) 8_766 .
O22A Zn3 Zn3A O24A 175.4(10) 3_655 .
O26 Zn3 Zn3A O24A -118.3(14) . .
O22 Zn3 Zn3A Na1 124.5(7) 8_766 .
O22 Zn3 Zn3A Na1 -3.4(11) 3_655 .
O23 Zn3 Zn3A Na1 -119.5(4) . .
O24 Zn3 Zn3A Na1 -54.4(10) 6_556 .
O24 Zn3 Zn3A Na1 175.5(15) . .
O22A Zn3 Zn3A Na1 126.8(9) 8_766 .
O22A Zn3 Zn3A Na1 -5.7(15) 3_655 .
O26 Zn3 Zn3A Na1 60.5(4) . .
O22 Zn3 Zn3A Na1 3.4(11) 8_766 6_556
O22 Zn3 Zn3A Na1 -124.5(7) 3_655 6_556
O23 Zn3 Zn3A Na1 119.5(4) . 6_556
O24 Zn3 Zn3A Na1 -175.5(15) 6_556 6_556
O24 Zn3 Zn3A Na1 54.4(10) . 6_556
O22A Zn3 Zn3A Na1 5.7(15) 8_766 6_556
O22A Zn3 Zn3A Na1 -126.8(9) 3_655 6_556
O26 Zn3 Zn3A Na1 -60.5(4) . 6_556
Na1 O22 O22A Zn3 -178(10) 3_645 3_645
Zn3 Zn3A O24 O24A -173(2) . .
O24 Zn3A O24 O24A -62(4) 6_556 .
O26 Zn3A O24 O24A 84(3) . .
O24A Zn3A O24 O24A -39(3) 6_556 .
Na1 Zn3A O24 O24A 24(6) . .
Na1 Zn3A O24 O24A 98(3) 6_556 .
O24 Zn3A O24 Zn3 111(3) 6_556 .
O26 Zn3A O24 Zn3 -102.7(18) . .
O24A Zn3A O24 Zn3 134(2) 6_556 .
O24A Zn3A O24 Zn3 173(2) . .
Na1 Zn3A O24 Zn3 -164(5) . .
Na1 Zn3A O24 Zn3 -88.7(13) 6_556 .
Zn3 O24 O24A Zn3A -8(3) . .
